data_7028076
loop_
_publ_author_name
'Spence, Malcolm A.'
'Rosair, Georgina M.'
'Lindsell, W. Edward'

_publ_section_title
;
 Synthesis and characterisation of derivatives of
 monocyclopentadienylbis(arene-1,2-dithiolato)titanium(IV); crystal
 structures of M[Ti(\h5-C5Me5)(1,2-S2C6H4)2] [M&#x2005;=&#x2005;Tl or
 N(PPh3)2]
;
_journal_issue 10
_journal_name_full 'Journal of the Chemical Society, Dalton Transactions'
_journal_page_first 1581
_journal_paper_doi 10.1039/a800890f
_journal_year 1998
_chemical_formula_sum 'C22 H23 S4 Ti Tl'
_chemical_formula_weight 667.91
_chemical_name_systematic
; 
 ? 
;
_space_group_IT_number 2
_symmetry_cell_setting triclinic
_symmetry_space_group_name_Hall '-P 1'
_symmetry_space_group_name_H-M 'P -1'
_atom_sites_solution_hydrogens geom
_atom_sites_solution_primary direct
_atom_sites_solution_secondary difmap
_audit_creation_method SHELXL
_cell_angle_alpha 70.396(5)
_cell_angle_beta 68.067(8)
_cell_angle_gamma 84.155(6)
_cell_formula_units_Z 4
_cell_length_a 12.2824(9)
_cell_length_b 13.9012(10)
_cell_length_c 15.6661(12)
_cell_measurement_reflns_used 27
_cell_measurement_temperature 293(2)
_cell_measurement_theta_max 12.43
_cell_measurement_theta_min 4.67
_cell_volume 2336.6(3)
_computing_cell_refinement 'Siemens XSCANS'
_computing_data_collection 'Siemens XSCANS'
_computing_data_reduction 'Siemens SHELXTL'
_computing_molecular_graphics 'Siemens SHELXTL'
_computing_publication_material 'Siemens SHELXTL'
_computing_structure_refinement 'SHELXL-93 (Sheldrick, 1993)'
_computing_structure_solution 'SHELXS-86 (Sheldrick, 1990)'
_diffrn_ambient_temperature 293(2)
_diffrn_measurement_device 'Siemens P4'
_diffrn_measurement_method '\w scans'
_diffrn_radiation_monochromator graphite
_diffrn_radiation_source 'fine-focus sealed tube'
_diffrn_radiation_type MoK\a
_diffrn_radiation_wavelength 0.71073
_diffrn_reflns_av_R_equivalents 0.0440
_diffrn_reflns_av_sigmaI/netI 0.0876
_diffrn_reflns_limit_h_max 14
_diffrn_reflns_limit_h_min -1
_diffrn_reflns_limit_k_max 15
_diffrn_reflns_limit_k_min -15
_diffrn_reflns_limit_l_max 18
_diffrn_reflns_limit_l_min -17
_diffrn_reflns_number 9248
_diffrn_reflns_theta_max 25.00
_diffrn_reflns_theta_min 1.56
_diffrn_standards_decay_% 4.37
_diffrn_standards_interval_count 97
_diffrn_standards_number 3
_exptl_absorpt_coefficient_mu 7.594
_exptl_absorpt_correction_T_max 0.474
_exptl_absorpt_correction_T_min 0.289
_exptl_absorpt_correction_type 'semi-empirical via \y scans'
_exptl_crystal_colour dark_red
_exptl_crystal_density_diffrn 1.899
_exptl_crystal_density_meas ?
_exptl_crystal_description block
_exptl_crystal_F_000 1288
_exptl_crystal_size_max 0.42
_exptl_crystal_size_mid 0.24
_exptl_crystal_size_min 0.20
_refine_diff_density_max 0.707
_refine_diff_density_min -0.891
_refine_diff_density_rms 0.161
_refine_ls_extinction_method none
_refine_ls_goodness_of_fit_all 1.009
_refine_ls_goodness_of_fit_obs 1.058
_refine_ls_hydrogen_treatment constr
_refine_ls_matrix_type full
_refine_ls_number_parameters 505
_refine_ls_number_reflns 8014
_refine_ls_number_restraints 0
_refine_ls_restrained_S_all 1.259
_refine_ls_restrained_S_obs 1.058
_refine_ls_R_factor_all 0.0991
_refine_ls_R_factor_obs 0.0470
_refine_ls_shift/esd_max -0.001
_refine_ls_shift/esd_mean 0.000
_refine_ls_structure_factor_coef Fsqd
_refine_ls_weighting_details 'w=1/[\s^2^(Fo^2^)+(0.0330P)^2^+0.0000P] where P=(Fo^2^+2Fc^2^)/3'
_refine_ls_weighting_scheme calc
_refine_ls_wR_factor_all 0.1274
_refine_ls_wR_factor_obs 0.0839
_reflns_number_observed 5095
_reflns_number_total 8019
_reflns_observed_criterion >2sigma(I)
_cod_data_source_file f800890sup1.cif
_cod_data_source_block 1
_cod_depositor_comments
;
The following automatic conversions were performed:

'_symmetry_cell_setting' value 'Triclinic' changed to 'triclinic'
according to /home/saulius/struct/CIF-dictionaries/cif_core.dic
dictionary named 'cif_core.dic' version 2.4.2 from 2011-04-26.

Automatic conversion script
Id: cif_fix_values 1891 2012-01-12 08:04:46Z andrius 

The following automatic conversions were performed:

'_exptl_crystal_density_meas' value 'not measured' was changed to '?'
- the value is perceived as not measured.

Automatic conversion script
Id: cif_fix_values 3008 2015-01-20 13:52:24Z robertas 

The following automatic conversions were performed:

'_refine_ls_weighting_scheme' value 'calc
w=1/[\s^2^(Fo^2^)+(0.0330P)^2^+0.0000P] where P=(Fo^2^+2Fc^2^)/3' was
changed to 'calc'. New tag '_refine_ls_weighting_details' was
created. The value of the new tag was set to
'w=1/[\s^2^(Fo^2^)+(0.0330P)^2^+0.0000P] where P=(Fo^2^+2Fc^2^)/3'.

Automatic conversion script
Id: cif_fix_values 3143 2015-03-26 13:38:13Z robertas 
;
_cod_original_sg_symbol_H-M P-1
_cod_database_code 7028076

loop_
_symmetry_equiv_pos_as_xyz
'x, y, z'
'-x, -y, -z'

loop_
_atom_site_aniso_label
_atom_site_aniso_U_11
_atom_site_aniso_U_22
_atom_site_aniso_U_33
_atom_site_aniso_U_23
_atom_site_aniso_U_13
_atom_site_aniso_U_12
Tl1 0.0597(3) 0.0649(3) 0.0594(3) -0.0319(3) -0.0161(3) 0.0077(2)
Tl2 0.0502(3) 0.0512(3) 0.0447(2) -0.0222(2) -0.0083(2) 0.0025(2)
Ti1 0.0359(9) 0.0323(8) 0.0290(8) -0.0100(6) -0.0108(7) 0.0003(7)
Ti2 0.0303(8) 0.0355(8) 0.0317(8) -0.0118(7) -0.0102(7) 0.0021(7)
S1 0.060(2) 0.0475(14) 0.0523(15) -0.0178(12) -0.0275(13) -0.0064(13)
S2 0.071(2) 0.066(2) 0.0354(13) -0.0005(13) -0.0239(14) -0.020(2)
S3 0.0444(14) 0.0322(11) 0.0498(14) -0.0100(10) -0.0215(12) 0.0014(10)
S4 0.0426(14) 0.0460(14) 0.0354(12) -0.0052(11) -0.0108(11) -0.0096(12)
S5 0.045(2) 0.0467(15) 0.061(2) -0.0008(13) -0.0228(13) -0.0091(12)
S6 0.0433(14) 0.0531(15) 0.0478(14) -0.0054(12) -0.0238(12) -0.0015(12)
S7 0.0461(14) 0.0352(12) 0.0442(13) -0.0122(10) -0.0132(11) 0.0014(11)
S8 0.0388(13) 0.0468(13) 0.0346(12) -0.0111(10) -0.0115(10) -0.0026(11)
C10 0.051(7) 0.070(8) 0.062(7) -0.038(7) -0.021(6) 0.030(6)
C11 0.033(5) 0.072(7) 0.052(6) -0.043(6) 0.007(5) -0.002(5)
C12 0.056(6) 0.056(6) 0.040(5) -0.027(5) -0.019(5) 0.008(5)
C13 0.049(6) 0.043(6) 0.057(6) -0.030(5) -0.020(5) 0.006(5)
C14 0.075(8) 0.033(5) 0.038(5) -0.009(4) -0.019(5) 0.018(5)
C15 0.073(10) 0.187(20) 0.113(13) -0.101(15) -0.066(10) 0.071(12)
C16 0.062(8) 0.108(12) 0.083(10) -0.061(9) 0.026(8) -0.043(8)
C17 0.109(13) 0.092(11) 0.038(6) -0.024(7) -0.020(7) 0.035(10)
C18 0.096(12) 0.091(11) 0.121(14) -0.073(11) -0.049(11) 0.009(9)
C19 0.153(18) 0.035(6) 0.092(11) -0.013(7) -0.046(12) 0.005(9)
C20 0.034(5) 0.060(7) 0.059(7) -0.042(6) -0.012(5) 0.011(5)
C21 0.037(6) 0.061(7) 0.051(6) -0.028(6) 0.003(5) -0.001(5)
C22 0.047(6) 0.050(6) 0.032(5) -0.017(4) -0.016(4) 0.009(5)
C23 0.052(6) 0.036(5) 0.042(5) -0.014(4) -0.017(5) 0.002(5)
C24 0.042(6) 0.045(6) 0.056(6) -0.023(5) -0.020(5) 0.015(5)
C25 0.037(6) 0.139(14) 0.087(10) -0.064(10) -0.023(7) 0.019(8)
C26 0.056(8) 0.094(10) 0.074(9) -0.039(8) 0.008(7) -0.028(8)
C27 0.081(9) 0.073(8) 0.042(6) -0.009(6) -0.020(6) 0.011(7)
C28 0.072(8) 0.062(7) 0.070(8) -0.035(6) -0.033(7) 0.004(6)
C29 0.083(9) 0.048(7) 0.075(8) -0.026(6) -0.034(8) 0.022(7)
C30 0.048(6) 0.057(6) 0.053(6) -0.027(5) -0.028(5) 0.004(5)
C31 0.048(7) 0.081(9) 0.071(8) -0.041(7) -0.025(6) 0.022(6)
C32 0.043(7) 0.106(12) 0.090(10) -0.049(10) -0.016(7) 0.028(8)
C33 0.035(7) 0.132(15) 0.100(12) -0.066(12) -0.009(7) 0.020(8)
C34 0.046(7) 0.069(8) 0.068(8) -0.031(6) -0.008(6) -0.005(6)
C35 0.035(5) 0.054(6) 0.041(5) -0.026(5) -0.013(4) 0.001(4)
C40 0.037(5) 0.054(6) 0.043(5) -0.026(5) -0.003(4) -0.006(5)
C41 0.032(5) 0.056(6) 0.042(5) -0.031(5) -0.008(4) 0.001(4)
C42 0.037(6) 0.096(9) 0.045(6) -0.033(6) -0.012(5) 0.009(6)
C43 0.029(5) 0.127(13) 0.067(8) -0.063(9) -0.009(5) -0.014(7)
C44 0.076(10) 0.095(11) 0.079(10) -0.041(9) -0.022(8) -0.017(9)
C45 0.072(9) 0.076(9) 0.080(9) -0.040(8) -0.015(8) -0.022(7)
C50 0.035(5) 0.070(7) 0.047(6) -0.035(6) -0.011(5) 0.004(5)
C51 0.039(6) 0.093(9) 0.038(6) -0.021(6) -0.017(5) 0.004(6)
C52 0.060(8) 0.117(12) 0.038(6) -0.008(7) -0.022(6) -0.009(8)
C53 0.062(9) 0.187(20) 0.051(8) -0.051(11) -0.018(7) -0.020(11)
C54 0.053(8) 0.157(16) 0.076(10) -0.067(11) -0.027(7) -0.012(9)
C55 0.049(7) 0.092(9) 0.057(7) -0.046(7) -0.013(6) -0.002(6)
C60 0.036(5) 0.050(6) 0.045(6) -0.018(5) -0.015(5) 0.002(5)
C61 0.052(7) 0.060(7) 0.058(7) -0.019(6) -0.026(6) -0.003(5)
C62 0.055(7) 0.077(9) 0.085(9) -0.032(8) -0.042(7) 0.006(7)
C63 0.077(9) 0.079(9) 0.053(7) -0.011(6) -0.048(7) 0.002(7)
C64 0.064(7) 0.054(6) 0.049(6) -0.018(5) -0.027(6) 0.006(6)
C65 0.041(5) 0.037(5) 0.046(5) -0.013(4) -0.021(5) -0.004(4)

loop_
_atom_site_label
_atom_site_type_symbol
_atom_site_fract_x
_atom_site_fract_y
_atom_site_fract_z
_atom_site_U_iso_or_equiv
_atom_site_thermal_displace_type
_atom_site_occupancy
_atom_site_calc_flag
_atom_site_refinement_flags
Tl1 Tl 0.02860(5) 0.67464(4) 0.40664(4) 0.0602(2) Uani 1 d .
Tl2 Tl 0.08466(4) 0.94071(4) 0.09933(3) 0.04967(13) Uani 1 d .
Ti1 Ti 0.23303(15) 0.55240(12) 0.24824(11) 0.0326(4) Uani 1 d .
Ti2 Ti -0.13277(14) 1.02161(13) 0.28763(12) 0.0326(3) Uani 1 d .
S1 S 0.3243(3) 0.6805(2) 0.2747(2) 0.0501(6) Uani 1 d .
S2 S 0.2149(3) 0.4647(3) 0.4163(2) 0.0589(8) Uani 1 d .
S3 S 0.1469(2) 0.7074(2) 0.1718(2) 0.0416(5) Uani 1 d .
S4 S 0.0281(2) 0.4967(2) 0.3238(2) 0.0437(6) Uani 1 d .
S5 S 0.0261(3) 1.1452(2) 0.1821(2) 0.0533(7) Uani 1 d .
S6 S 0.0096(2) 0.9471(2) 0.3629(2) 0.0486(6) Uani 1 d .
S7 S -0.1364(2) 0.8477(2) 0.2900(2) 0.0430(6) Uani 1 d .
S8 S -0.1574(2) 1.0509(2) 0.1308(2) 0.0408(5) Uani 1 d .
C10 C 0.4092(11) 0.4678(10) 0.1917(9) 0.058(3) Uani 1 d .
C11 C 0.4099(9) 0.5532(9) 0.1138(8) 0.053(3) Uani 1 d .
C12 C 0.3162(10) 0.5417(9) 0.0854(8) 0.047(3) Uani 1 d .
C13 C 0.2599(10) 0.4499(8) 0.1440(8) 0.046(2) Uani 1 d .
C14 C 0.3131(11) 0.4032(8) 0.2119(7) 0.051(3) Uani 1 d .
C15 C 0.4924(14) 0.4473(17) 0.2433(13) 0.105(7) Uani 1 d .
H15A H 0.4722(14) 0.3828(17) 0.2943(13) 0.158 Uiso 1 calc R
H15B H 0.4884(14) 0.5004(17) 0.2707(13) 0.158 Uiso 1 calc R
H15C H 0.5707(14) 0.4454(17) 0.1984(13) 0.158 Uiso 1 calc R
C16 C 0.4993(12) 0.6412(12) 0.0610(11) 0.088(6) Uani 1 d .
H16A H 0.4782(12) 0.6900(12) 0.0099(11) 0.133 Uiso 1 calc R
H16B H 0.5756(12) 0.6157(12) 0.0337(11) 0.133 Uiso 1 calc R
H16C H 0.5006(12) 0.6735(12) 0.1060(11) 0.133 Uiso 1 calc R
C17 C 0.2975(15) 0.6130(12) -0.0062(9) 0.083(5) Uani 1 d .
H17A H 0.3484(15) 0.6723(12) -0.0334(9) 0.125 Uiso 1 calc R
H17B H 0.2172(15) 0.6337(12) 0.0102(9) 0.125 Uiso 1 calc R
H17C H 0.3150(15) 0.5779(12) -0.0530(9) 0.125 Uiso 1 calc R
C18 C 0.1654(15) 0.3996(12) 0.1329(13) 0.090(5) Uani 1 d .
H18A H 0.1415(15) 0.3356(12) 0.1843(13) 0.134 Uiso 1 calc R
H18B H 0.1951(15) 0.3879(12) 0.0713(13) 0.134 Uiso 1 calc R
H18C H 0.0992(15) 0.4433(12) 0.1360(13) 0.134 Uiso 1 calc R
C19 C 0.2843(18) 0.2986(9) 0.2856(12) 0.095(6) Uani 1 d .
H19A H 0.3338(18) 0.2851(9) 0.3232(12) 0.143 Uiso 1 calc R
H19B H 0.2972(18) 0.2488(9) 0.2529(12) 0.143 Uiso 1 calc R
H19C H 0.2036(18) 0.2950(9) 0.3278(12) 0.143 Uiso 1 calc R
C20 C -0.3313(9) 1.0784(9) 0.3308(8) 0.047(3) Uani 1 d .
C21 C -0.3279(10) 0.9909(9) 0.4073(8) 0.053(3) Uani 1 d .
C22 C -0.2516(9) 1.0145(8) 0.4474(7) 0.042(2) Uani 1 d .
C23 C -0.2117(10) 1.1151(7) 0.3986(7) 0.043(2) Uani 1 d .
C24 C -0.2575(9) 1.1561(8) 0.3228(8) 0.046(2) Uani 1 d .
C25 C -0.4148(11) 1.0950(14) 0.2774(11) 0.081(5) Uani 1 d .
H25A H -0.3991(11) 1.1609(14) 0.2283(11) 0.122 Uiso 1 calc R
H25B H -0.4941(11) 1.0915(14) 0.3224(11) 0.122 Uiso 1 calc R
H25C H -0.4046(11) 1.0430(14) 0.2474(11) 0.122 Uiso 1 calc R
C26 C -0.3979(12) 0.8944(12) 0.4463(10) 0.078(4) Uani 1 d .
H26A H -0.3776(12) 0.8475(12) 0.4987(10) 0.118 Uiso 1 calc R
H26B H -0.3814(12) 0.8648(12) 0.3957(10) 0.118 Uiso 1 calc R
H26C H -0.4800(12) 0.9085(12) 0.4698(10) 0.118 Uiso 1 calc R
C27 C -0.2286(13) 0.9437(11) 0.5360(8) 0.069(4) Uani 1 d .
H27A H -0.2659(13) 0.8783(11) 0.5557(8) 0.104 Uiso 1 calc R
H27B H -0.2599(13) 0.9723(11) 0.5880(8) 0.104 Uiso 1 calc R
H27C H -0.1456(13) 0.9356(11) 0.5203(8) 0.104 Uiso 1 calc R
C28 C -0.1353(12) 1.1740(10) 0.4197(10) 0.063(3) Uani 1 d .
H28A H -0.1217(12) 1.2420(10) 0.3741(10) 0.094 Uiso 1 calc R
H28B H -0.0617(12) 1.1408(10) 0.4140(10) 0.094 Uiso 1 calc R
H28C H -0.1735(12) 1.1771(10) 0.4845(10) 0.094 Uiso 1 calc R
C29 C -0.2375(13) 1.2620(9) 0.2513(10) 0.067(4) Uani 1 d .
H29A H -0.1840(13) 1.2991(9) 0.2612(10) 0.100 Uiso 1 calc R
H29B H -0.3108(13) 1.2963(9) 0.2604(10) 0.100 Uiso 1 calc R
H29C H -0.2048(13) 1.2585(9) 0.1864(10) 0.100 Uiso 1 calc R
C30 C 0.1445(10) 0.9945(9) 0.2720(8) 0.047(3) Uani 1 d .
C31 C 0.2473(11) 0.9448(11) 0.2797(10) 0.062(3) Uani 1 d .
H31A H 0.2412(11) 0.8845(11) 0.3307(10) 0.075 Uiso 1 calc R
C32 C 0.3578(12) 0.9830(13) 0.2137(12) 0.079(4) Uani 1 d .
H32A H 0.4254(12) 0.9490(13) 0.2189(12) 0.095 Uiso 1 calc R
C33 C 0.3636(12) 1.0770(15) 0.1369(13) 0.087(5) Uani 1 d .
H33A H 0.4363(12) 1.1063(15) 0.0927(13) 0.105 Uiso 1 calc R
C34 C 0.2667(10) 1.1222(10) 0.1284(10) 0.062(3) Uani 1 d .
H34A H 0.2730(10) 1.1817(10) 0.0767(10) 0.074 Uiso 1 calc R
C35 C 0.1540(9) 1.0838(8) 0.1949(7) 0.041(2) Uani 1 d .
C40 C -0.2297(9) 0.8504(8) 0.2257(7) 0.045(2) Uani 1 d .
C41 C -0.2409(8) 0.9408(8) 0.1574(7) 0.041(2) Uani 1 d .
C42 C -0.3153(10) 0.9433(11) 0.1078(9) 0.058(3) Uani 1 d .
H42A H -0.3248(10) 1.0035(11) 0.0622(9) 0.070 Uiso 1 calc R
C43 C -0.3765(10) 0.8514(13) 0.1288(10) 0.067(4) Uani 1 d .
H43A H -0.4274(10) 0.8513(13) 0.0973(10) 0.081 Uiso 1 calc R
C44 C -0.3602(14) 0.7626(13) 0.1957(11) 0.080(4) Uani 1 d .
H44A H -0.3991(14) 0.7027(13) 0.2080(11) 0.096 Uiso 1 calc R
C45 C -0.2894(13) 0.7612(12) 0.2432(11) 0.074(4) Uani 1 d .
H45A H -0.2796(13) 0.7006(12) 0.2882(11) 0.088 Uiso 1 calc R
C50 C 0.3389(9) 0.6320(9) 0.3887(8) 0.048(3) Uani 1 d .
C51 C 0.2904(10) 0.5357(11) 0.4521(8) 0.056(3) Uani 1 d .
C52 C 0.3026(12) 0.4981(13) 0.5417(9) 0.074(4) Uani 1 d .
H52A H 0.2685(12) 0.4352(13) 0.5851(9) 0.089 Uiso 1 calc R
C53 C 0.3651(13) 0.5537(17) 0.5664(11) 0.095(6) Uani 1 d .
H53A H 0.3769(13) 0.5259(17) 0.6251(11) 0.114 Uiso 1 calc R
C54 C 0.4117(12) 0.6512(15) 0.5057(11) 0.085(5) Uani 1 d .
H54A H 0.4507(12) 0.6900(15) 0.5242(11) 0.102 Uiso 1 calc R
C55 C 0.3974(11) 0.6875(11) 0.4170(9) 0.062(3) Uani 1 d .
H55A H 0.4285(11) 0.7519(11) 0.3750(9) 0.074 Uiso 1 calc R
C60 C -0.0170(9) 0.5584(8) 0.2247(8) 0.043(2) Uani 1 d .
C61 C -0.1075(10) 0.5162(9) 0.2124(9) 0.054(3) Uani 1 d .
H61A H -0.1449(10) 0.4556(9) 0.2584(9) 0.065 Uiso 1 calc R
C62 C -0.1417(12) 0.5618(11) 0.1350(11) 0.066(3) Uani 1 d .
H62A H -0.2019(12) 0.5327(11) 0.1286(11) 0.079 Uiso 1 calc R
C63 C -0.0853(12) 0.6526(11) 0.0656(9) 0.065(3) Uani 1 d .
H63A H -0.1064(12) 0.6831(11) 0.0115(9) 0.078 Uiso 1 calc R
C64 C 0.0018(11) 0.6975(9) 0.0768(8) 0.054(3) Uani 1 d .
H64A H 0.0373(11) 0.7591(9) 0.0315(8) 0.065 Uiso 1 calc R
C65 C 0.0361(9) 0.6504(7) 0.1557(7) 0.039(2) Uani 1 d .

loop_
_atom_type_symbol
_atom_type_description
_atom_type_scat_dispersion_real
_atom_type_scat_dispersion_imag
_atom_type_scat_source
C C 0.0033 0.0016 'International Tables Vol C Tables 4.2.6.8 and 6.1.1.4'
H H 0.0000 0.0000 'International Tables Vol C Tables 4.2.6.8 and 6.1.1.4'
S S 0.1246 0.1234 'International Tables Vol C Tables 4.2.6.8 and 6.1.1.4'
Ti Ti 0.2776 0.4457 'International Tables Vol C Tables 4.2.6.8 and 6.1.1.4'
Tl Tl -2.8358 9.6688 'International Tables Vol C Tables 4.2.6.8 and 6.1.1.4'

loop_
_geom_angle_atom_site_label_1
_geom_angle_atom_site_label_2
_geom_angle_atom_site_label_3
_geom_angle
S4 Tl1 S3 58.55(6)
S4 Tl1 S1 82.22(6)
S3 Tl1 S1 54.55(7)
S4 Tl1 S2 54.38(7)
S3 Tl1 S2 81.69(6)
S1 Tl1 S2 53.65(7)
S4 Tl1 Ti1 41.86(6)
S3 Tl1 Ti1 41.45(5)
S1 Tl1 Ti1 40.41(5)
S2 Tl1 Ti1 40.27(5)
S8 Tl2 S7 59.67(7)
S8 Tl2 S5 57.80(7)
S7 Tl2 S5 81.32(7)
S8 Tl2 Ti2 42.64(5)
S7 Tl2 Ti2 41.27(5)
S5 Tl2 Ti2 40.41(6)
S8 Tl2 S6 80.07(6)
S7 Tl2 S6 50.35(7)
S5 Tl2 S6 50.88(7)
Ti2 Tl2 S6 37.42(5)
C14 Ti1 C10 35.3(5)
C14 Ti1 C11 56.9(4)
C10 Ti1 C11 33.9(4)
C14 Ti1 S1 129.2(4)
C10 Ti1 S1 95.1(3)
C11 Ti1 S1 88.3(3)
C14 Ti1 C12 56.0(4)
C10 Ti1 C12 56.7(4)
C11 Ti1 C12 34.3(4)
S1 Ti1 C12 114.9(3)
C14 Ti1 C13 33.9(4)
C10 Ti1 C13 57.0(4)
C11 Ti1 C13 56.0(4)
S1 Ti1 C13 144.2(3)
C12 Ti1 C13 32.8(4)
C14 Ti1 S4 98.0(3)
C10 Ti1 S4 132.8(4)
C11 Ti1 S4 143.2(3)
S1 Ti1 S4 127.19(11)
C12 Ti1 S4 110.6(3)
C13 Ti1 S4 87.9(3)
C14 Ti1 S2 88.5(3)
C10 Ti1 S2 91.0(3)
C11 Ti1 S2 122.5(3)
S1 Ti1 S2 80.58(11)
C12 Ti1 S2 143.9(3)
C13 Ti1 S2 118.1(3)
S4 Ti1 S2 78.19(11)
C14 Ti1 S3 136.7(3)
C10 Ti1 S3 133.2(3)
C11 Ti1 S3 99.3(3)
S1 Ti1 S3 78.96(11)
C12 Ti1 S3 83.6(3)
C13 Ti1 S3 103.2(3)
S4 Ti1 S3 80.94(10)
S2 Ti1 S3 132.44(12)
C14 Ti1 Tl1 150.7(3)
C10 Ti1 Tl1 154.6(3)
C11 Ti1 Tl1 151.6(3)
S1 Ti1 Tl1 67.10(8)
C12 Ti1 Tl1 146.5(3)
C13 Ti1 Tl1 146.2(3)
S4 Ti1 Tl1 60.20(7)
S2 Ti1 Tl1 68.99(9)
S3 Ti1 Tl1 63.53(7)
C22 Ti2 C24 57.6(4)
C22 Ti2 C23 34.1(4)
C24 Ti2 C23 34.9(4)
C22 Ti2 C21 34.8(4)
C24 Ti2 C21 57.6(4)
C23 Ti2 C21 57.2(4)
C22 Ti2 C20 57.0(4)
C24 Ti2 C20 34.7(4)
C23 Ti2 C20 57.2(4)
C21 Ti2 C20 34.0(4)
C22 Ti2 S7 103.6(3)
C24 Ti2 S7 142.2(3)
C23 Ti2 S7 137.7(3)
C21 Ti2 S7 87.9(3)
C20 Ti2 S7 107.7(3)
C22 Ti2 S5 124.2(3)
C24 Ti2 S5 89.5(3)
C23 Ti2 S5 92.9(3)
C21 Ti2 S5 146.6(3)
C20 Ti2 S5 119.3(3)
S7 Ti2 S5 125.34(12)
C22 Ti2 S6 82.8(3)
C24 Ti2 S6 124.3(3)
C23 Ti2 S6 90.4(3)
C21 Ti2 S6 110.2(3)
C20 Ti2 S6 139.8(3)
S7 Ti2 S6 79.32(11)
S5 Ti2 S6 81.99(11)
C22 Ti2 S8 137.8(3)
C24 Ti2 S8 93.6(3)
C23 Ti2 S8 128.5(3)
C21 Ti2 S8 105.1(3)
C20 Ti2 S8 81.5(3)
S7 Ti2 S8 79.96(10)
S5 Ti2 S8 80.88(11)
S6 Ti2 S8 137.99(11)
C22 Ti2 Tl2 157.2(3)
C24 Ti2 Tl2 145.0(3)
C23 Ti2 Tl2 157.3(3)
C21 Ti2 Tl2 145.3(3)
C20 Ti2 Tl2 139.9(3)
S7 Ti2 Tl2 60.10(7)
S5 Ti2 Tl2 66.04(8)
S6 Ti2 Tl2 78.67(8)
S8 Ti2 Tl2 59.32(7)
C50 S1 Ti1 109.9(4)
C50 S1 Tl1 84.9(3)
Ti1 S1 Tl1 72.49(8)
C51 S2 Ti1 109.6(4)
C51 S2 Tl1 83.6(4)
Ti1 S2 Tl1 70.74(9)
C65 S3 Ti1 98.8(3)
C65 S3 Tl1 100.7(3)
Ti1 S3 Tl1 75.02(8)
C60 S4 Ti1 99.0(4)
C60 S4 Tl1 102.7(3)
Ti1 S4 Tl1 77.94(8)
C35 S5 Ti2 105.5(4)
C35 S5 Tl2 67.9(3)
Ti2 S5 Tl2 73.56(8)
C30 S6 Ti2 104.1(4)
C30 S6 Tl2 59.3(3)
Ti2 S6 Tl2 63.91(7)
C40 S7 Ti2 103.8(4)
C40 S7 Tl2 94.2(3)
Ti2 S7 Tl2 78.62(8)
C41 S8 Ti2 101.6(4)
C41 S8 Tl2 95.4(3)
Ti2 S8 Tl2 78.04(8)
C11 C10 C14 106.8(11)
C11 C10 C15 126.5(15)
C14 C10 C15 126.7(14)
C11 C10 Ti1 74.1(6)
C14 C10 Ti1 72.0(6)
C15 C10 Ti1 119.6(8)
C10 C11 C12 108.2(11)
C10 C11 C16 127.2(13)
C12 C11 C16 124.5(13)
C10 C11 Ti1 72.0(6)
C12 C11 Ti1 73.8(6)
C16 C11 Ti1 123.6(7)
C13 C12 C11 108.5(11)
C13 C12 C17 126.8(12)
C11 C12 C17 124.0(12)
C13 C12 Ti1 73.7(6)
C11 C12 Ti1 71.8(5)
C17 C12 Ti1 128.0(8)
C12 C13 C14 108.6(10)
C12 C13 C18 127.1(12)
C14 C13 C18 124.0(12)
C12 C13 Ti1 73.5(5)
C14 C13 Ti1 70.5(6)
C18 C13 Ti1 127.0(8)
C13 C14 C10 107.9(10)
C13 C14 C19 126.3(13)
C10 C14 C19 125.4(13)
C13 C14 Ti1 75.6(5)
C10 C14 Ti1 72.8(6)
C19 C14 Ti1 122.8(9)
C21 C20 C24 108.8(10)
C21 C20 C25 125.8(12)
C24 C20 C25 124.5(12)
C21 C20 Ti2 73.0(6)
C24 C20 Ti2 71.5(6)
C25 C20 Ti2 129.8(7)
C20 C21 C22 107.0(10)
C20 C21 C26 127.4(13)
C22 C21 C26 125.4(12)
C20 C21 Ti2 73.0(6)
C22 C21 Ti2 70.8(6)
C26 C21 Ti2 125.4(8)
C23 C22 C21 109.2(10)
C23 C22 C27 125.9(11)
C21 C22 C27 124.7(11)
C23 C22 Ti2 73.9(6)
C21 C22 Ti2 74.4(5)
C27 C22 Ti2 122.9(7)
C22 C23 C24 108.2(9)
C22 C23 C28 127.6(10)
C24 C23 C28 124.1(10)
C22 C23 Ti2 72.0(5)
C24 C23 Ti2 72.3(5)
C28 C23 Ti2 122.1(8)
C20 C24 C23 106.7(10)
C20 C24 C29 126.1(11)
C23 C24 C29 127.1(11)
C20 C24 Ti2 73.7(5)
C23 C24 Ti2 72.7(5)
C29 C24 Ti2 121.1(8)
C35 C30 C31 118.8(11)
C35 C30 S6 121.9(8)
C31 C30 S6 119.2(10)
C32 C31 C30 122.0(14)
C31 C32 C33 117.3(13)
C34 C33 C32 120.5(15)
C33 C34 C35 122.5(15)
C30 C35 C34 118.8(11)
C30 C35 S5 119.4(8)
C34 C35 S5 121.8(9)
C41 C40 C45 120.6(12)
C41 C40 S7 119.4(8)
C45 C40 S7 119.9(11)
C40 C41 C42 119.5(10)
C40 C41 S8 119.9(8)
C42 C41 S8 120.6(10)
C41 C42 C43 118.4(13)
C44 C43 C42 120.0(12)
C45 C44 C43 121.1(14)
C44 C45 C40 120.4(16)
C55 C50 C51 119.3(12)
C55 C50 S1 120.8(10)
C51 C50 S1 119.9(8)
C52 C51 C50 119.4(12)
C52 C51 S2 121.1(12)
C50 C51 S2 119.4(9)
C53 C52 C51 119.9(15)
C52 C53 C54 121.7(14)
C55 C54 C53 117.2(13)
C50 C55 C54 122.3(14)
C65 C60 C61 117.9(10)
C65 C60 S4 121.0(8)
C61 C60 S4 121.1(9)
C62 C61 C60 121.8(12)
C61 C62 C63 119.3(12)
C64 C63 C62 120.3(11)
C63 C64 C65 119.9(11)
C64 C65 C60 120.7(10)
C64 C65 S3 120.5(8)
C60 C65 S3 118.7(8)

loop_
_geom_bond_atom_site_label_1
_geom_bond_atom_site_label_2
_geom_bond_distance
Tl1 S4 3.157(3)
Tl1 S3 3.296(3)
Tl1 S1 3.436(3)
Tl1 S2 3.518(4)
Tl1 Ti1 3.557(2)
Tl2 S8 3.148(3)
Tl2 S7 3.167(3)
Tl2 S5 3.412(3)
Tl2 Ti2 3.581(2)
Tl2 S6 3.910(3)
Ti1 C14 2.356(10)
Ti1 C10 2.366(10)
Ti1 C11 2.393(9)
Ti1 S1 2.418(3)
Ti1 C12 2.419(10)
Ti1 C13 2.422(9)
Ti1 S4 2.427(3)
Ti1 S2 2.436(3)
Ti1 S3 2.438(3)
Ti2 C22 2.353(9)
Ti2 C24 2.371(9)
Ti2 C23 2.377(9)
Ti2 C21 2.399(10)
Ti2 C20 2.400(10)
Ti2 S7 2.410(3)
Ti2 S5 2.421(3)
Ti2 S6 2.423(3)
Ti2 S8 2.480(3)
S1 C50 1.757(12)
S2 C51 1.759(12)
S3 C65 1.777(10)
S4 C60 1.763(11)
S5 C35 1.756(11)
S6 C30 1.743(12)
S7 C40 1.777(11)
S8 C41 1.773(10)
C10 C11 1.39(2)
C10 C14 1.43(2)
C10 C15 1.48(2)
C11 C12 1.42(2)
C11 C16 1.52(2)
C12 C13 1.37(2)
C12 C17 1.53(2)
C13 C14 1.40(2)
C13 C18 1.51(2)
C14 C19 1.50(2)
C20 C21 1.40(2)
C20 C24 1.42(2)
C20 C25 1.51(2)
C21 C22 1.42(2)
C21 C26 1.48(2)
C22 C23 1.386(15)
C22 C27 1.51(2)
C23 C24 1.43(2)
C23 C28 1.49(2)
C24 C29 1.50(2)
C30 C35 1.39(2)
C30 C31 1.40(2)
C31 C32 1.39(2)
C32 C33 1.44(2)
C33 C34 1.32(2)
C34 C35 1.41(2)
C40 C41 1.38(2)
C40 C45 1.40(2)
C41 C42 1.39(2)
C42 C43 1.43(2)
C43 C44 1.38(2)
C44 C45 1.33(2)
C50 C55 1.37(2)
C50 C51 1.40(2)
C51 C52 1.38(2)
C52 C53 1.37(2)
C53 C54 1.40(3)
C54 C55 1.38(2)
C60 C65 1.394(15)
C60 C61 1.41(2)
C61 C62 1.36(2)
C62 C63 1.40(2)
C63 C64 1.38(2)
C64 C65 1.39(2)
